data_2227643
loop_
_publ_author_name
'Wang, Peng'
'Wan, Rong'
'Yu, Peng'
'He, Qiu'
'Zhang, Jian-qiang'

_publ_section_title
;
 1-(3-Chloropyridin-2-yl)hydrazine
;
_journal_coeditor_code IM2217
_journal_issue 10
_journal_name_full 'Acta Crystallographica Section E'
_journal_page_first o2599
_journal_paper_doi 10.1107/S1600536810036950
_journal_volume 66
_journal_year 2010
_chemical_formula_iupac 'C5 H6 Cl N3'
_chemical_formula_moiety 'C5 H6 Cl N3'
_chemical_formula_sum 'C5 H6 Cl N3'
_chemical_formula_weight 143.58
_chemical_melting_point_gt 427
_chemical_melting_point_lt 429
_chemical_name_systematic
;
1-(3-Chloropyridin-2-yl)hydrazine
;
_space_group_IT_number 14
_symmetry_cell_setting monoclinic
_symmetry_space_group_name_Hall '-P 2ybc'
_symmetry_space_group_name_H-M 'P 1 21/c 1'
_atom_sites_solution_hydrogens geom
_atom_sites_solution_primary direct
_atom_sites_solution_secondary difmap
_audit_creation_method SHELXL-97
_cell_angle_alpha 90.00
_cell_angle_beta 103.46(3)
_cell_angle_gamma 90.00
_cell_formula_units_Z 4
_cell_length_a 11.637(2)
_cell_length_b 3.9060(8)
_cell_length_c 13.946(3)
_cell_measurement_reflns_used 25
_cell_measurement_temperature 293(2)
_cell_measurement_theta_max 13
_cell_measurement_theta_min 9
_cell_volume 616.5(2)
_computing_cell_refinement 'CAD-4 EXPRESS (Enraf--Nonius, 1994)'
_computing_data_collection 'CAD-4 EXPRESS (Enraf--Nonius, 1994)'
_computing_data_reduction 'XCAD4 (Harms & Wocadlo, 1995)'
_computing_molecular_graphics 'SHELXTL (Sheldrick, 2008)'
_computing_publication_material 'SHELXTL (Sheldrick, 2008)'
_computing_structure_refinement 'SHELXL97 (Sheldrick, 2008)'
_computing_structure_solution 'SHELXS97 (Sheldrick, 2008)'
_diffrn_ambient_temperature 293(2)
_diffrn_measured_fraction_theta_full 1.000
_diffrn_measured_fraction_theta_max 1.000
_diffrn_measurement_device_type 'Enraf--Nonius CAD-4'
_diffrn_measurement_method \w/2\q
_diffrn_radiation_monochromator graphite
_diffrn_radiation_source 'fine-focus sealed tube'
_diffrn_radiation_type MoK\a
_diffrn_radiation_wavelength 0.71073
_diffrn_reflns_av_R_equivalents 0.0359
_diffrn_reflns_av_sigmaI/netI 0.0353
_diffrn_reflns_limit_h_max 13
_diffrn_reflns_limit_h_min 0
_diffrn_reflns_limit_k_max 4
_diffrn_reflns_limit_k_min -4
_diffrn_reflns_limit_l_max 16
_diffrn_reflns_limit_l_min -16
_diffrn_reflns_number 2173
_diffrn_reflns_theta_full 25.28
_diffrn_reflns_theta_max 25.28
_diffrn_reflns_theta_min 1.80
_diffrn_standards_decay_% 1
_diffrn_standards_interval_count 200
_diffrn_standards_interval_time 120
_diffrn_standards_number 3
_exptl_absorpt_coefficient_mu 0.518
_exptl_absorpt_correction_T_max 0.9500
_exptl_absorpt_correction_T_min 0.8601
_exptl_absorpt_correction_type psi-scan
_exptl_absorpt_process_details '(North <i>et al.</i>, 1968)'
_exptl_crystal_colour yellow
_exptl_crystal_density_diffrn 1.547
_exptl_crystal_density_method 'not measured'
_exptl_crystal_description block
_exptl_crystal_F_000 296
_exptl_crystal_size_max 0.30
_exptl_crystal_size_mid 0.20
_exptl_crystal_size_min 0.10
_refine_diff_density_max 0.173
_refine_diff_density_min -0.146
_refine_ls_extinction_coef 0.166(16)
_refine_ls_extinction_method 'SHELXL97 (Sheldrick, 2008)'
_refine_ls_goodness_of_fit_ref 1.037
_refine_ls_hydrogen_treatment mixed
_refine_ls_matrix_type full
_refine_ls_number_parameters 91
_refine_ls_number_reflns 1124
_refine_ls_number_restraints 0
_refine_ls_restrained_S_all 1.037
_refine_ls_R_factor_all 0.0419
_refine_ls_R_factor_gt 0.0323
_refine_ls_shift/su_max 0.001
_refine_ls_shift/su_mean 0.000
_refine_ls_structure_factor_coef Fsqd
_refine_ls_weighting_details 'calc w=1/[\s^2^(Fo^2^)+(0.0422P)^2^+0.0000P] where P=(Fo^2^+2Fc^2^)/3'
_refine_ls_weighting_scheme calc
_refine_ls_wR_factor_gt 0.0783
_refine_ls_wR_factor_ref 0.0821
_reflns_number_gt 936
_reflns_number_total 1124
_reflns_threshold_expression I>2sigma(I)
_cod_data_source_file im2217.cif
_cod_data_source_block I
_cod_original_sg_symbol_H-M 'P 21/c'
_cod_database_code 2227643
_cod_database_fobs_code 2227643

loop_
_symmetry_equiv_pos_as_xyz
'x, y, z'
'-x, 1/2+y, 1/2-z'
'-x, -y, -z'
'x, 1/2-y, 1/2+z'

loop_
_atom_site_type_symbol
_atom_site_label
_atom_site_fract_x
_atom_site_fract_y
_atom_site_fract_z
_atom_site_U_iso_or_equiv
_atom_site_adp_type
_atom_site_calc_flag
_atom_site_refinement_flags
_atom_site_occupancy
_atom_site_disorder_assembly
_atom_site_disorder_group
Cl Cl 0.18715(4) 0.20164(13) 0.95683(4) 0.0436(2) Uani d . 1 . .
N N1 0.33408(13) 0.6634(4) 1.20853(11) 0.0332(4) Uani d . 1 . .
N N2 0.41097(14) 0.4864(5) 1.07771(12) 0.0394(4) Uani d . 1 . .
H H2A 0.4020(19) 0.408(6) 1.0174(17) 0.059 Uiso d . 1 . .
N N3 0.51985(14) 0.6524(5) 1.11726(13) 0.0388(4) Uani d . 1 . .
H H3B 0.509(2) 0.874(7) 1.1298(17) 0.058 Uiso d . 1 . .
H H3A 0.554(2) 0.586(6) 1.1821(16) 0.058 Uiso d . 1 . .
C C1 0.11354(17) 0.4002(5) 1.11712(14) 0.0374(5) Uani d . 1 . .
H H1 0.0399 0.3118 1.0866 0.045 Uiso calc R 1 . .
C C2 0.13219(17) 0.5562(5) 1.21092(14) 0.0408(5) Uani d . 1 . .
H H2 0.0716 0.5732 1.2439 0.049 Uiso calc R 1 . .
C C3 0.24223(18) 0.6808(5) 1.25120(15) 0.0377(5) Uani d . 1 . .
H H3 0.2545 0.7854 1.3127 0.045 Uiso calc R 1 . .
C C4 0.31800(15) 0.5159(4) 1.12028(13) 0.0286(4) Uani d . 1 . .
C C5 0.20482(16) 0.3823(5) 1.07282(13) 0.0307(4) Uani d . 1 . .

loop_
_atom_site_aniso_label
_atom_site_aniso_U_11
_atom_site_aniso_U_22
_atom_site_aniso_U_33
_atom_site_aniso_U_12
_atom_site_aniso_U_13
_atom_site_aniso_U_23
Cl 0.0486(3) 0.0455(3) 0.0348(3) -0.0082(2) 0.0057(2) -0.0066(2)
N1 0.0373(9) 0.0332(9) 0.0296(8) 0.0007(7) 0.0089(7) -0.0007(7)
N2 0.0337(9) 0.0518(11) 0.0339(9) -0.0069(8) 0.0103(7) -0.0107(8)
N3 0.0334(9) 0.0437(10) 0.0392(9) -0.0045(8) 0.0083(7) -0.0041(8)
C1 0.0358(10) 0.0331(11) 0.0436(11) -0.0017(8) 0.0095(9) 0.0098(9)
C2 0.0415(11) 0.0414(12) 0.0445(12) 0.0053(9) 0.0202(9) 0.0071(10)
C3 0.0481(12) 0.0333(10) 0.0348(10) 0.0054(9) 0.0158(9) 0.0014(8)
C4 0.0323(10) 0.0231(9) 0.0304(9) 0.0017(7) 0.0072(7) 0.0026(7)
C5 0.0365(10) 0.0251(9) 0.0292(9) 0.0009(8) 0.0048(8) 0.0031(7)

loop_
_atom_type_symbol
_atom_type_description
_atom_type_scat_dispersion_real
_atom_type_scat_dispersion_imag
_atom_type_scat_source
C C 0.0033 0.0016 'International Tables Vol C Tables 4.2.6.8 and 6.1.1.4'
H H 0.0000 0.0000 'International Tables Vol C Tables 4.2.6.8 and 6.1.1.4'
N N 0.0061 0.0033 'International Tables Vol C Tables 4.2.6.8 and 6.1.1.4'
Cl Cl 0.1484 0.1585 'International Tables Vol C Tables 4.2.6.8 and 6.1.1.4'

loop_
_geom_angle_atom_site_label_1
_geom_angle_atom_site_label_2
_geom_angle_atom_site_label_3
_geom_angle_site_symmetry_1
_geom_angle_site_symmetry_3
_geom_angle
_geom_angle_publ_flag
C4 N1 C3 . . 118.50(17) ?
C4 N2 N3 . . 121.60(16) ?
C4 N2 H2A . . 121.3(15) ?
N3 N2 H2A . . 115.4(15) ?
N2 N3 H3B . . 111.6(15) ?
N2 N3 H3A . . 112.9(14) ?
H3B N3 H3A . . 97.2(19) ?
C5 C1 C2 . . 118.59(18) ?
C5 C1 H1 . . 120.7 ?
C2 C1 H1 . . 120.7 ?
C3 C2 C1 . . 117.55(18) ?
C3 C2 H2 . . 121.2 ?
C1 C2 H2 . . 121.2 ?
N1 C3 C2 . . 124.65(19) ?
N1 C3 H3 . . 117.7 ?
C2 C3 H3 . . 117.7 ?
N1 C4 N2 . . 119.14(16) ?
N1 C4 C5 . . 120.15(16) ?
N2 C4 C5 . . 120.69(16) ?
C1 C5 C4 . . 120.56(17) ?
C1 C5 Cl . . 120.90(15) ?
C4 C5 Cl . . 118.54(14) ?

loop_
_geom_bond_atom_site_label_1
_geom_bond_atom_site_label_2
_geom_bond_site_symmetry_2
_geom_bond_distance
_geom_bond_publ_flag
Cl C5 . 1.7327(18) ?
N1 C4 . 1.332(2) ?
N1 C3 . 1.341(2) ?
N2 C4 . 1.355(2) ?
N2 N3 . 1.416(2) ?
N2 H2A . 0.88(2) ?
N3 H3B . 0.90(3) ?
N3 H3A . 0.94(2) ?
C1 C5 . 1.349(3) ?
C1 C2 . 1.413(3) ?
C1 H1 . 0.9300 ?
C2 C3 . 1.363(3) ?
C2 H2 . 0.9300 ?
C3 H3 . 0.9300 ?
C4 C5 . 1.428(2) ?

loop_
_geom_hbond_atom_site_label_D
_geom_hbond_atom_site_label_H
_geom_hbond_atom_site_label_A
_geom_hbond_site_symmetry_A
_geom_hbond_distance_DH
_geom_hbond_distance_HA
_geom_hbond_distance_DA
_geom_hbond_angle_DHA
_geom_hbond_publ_flag
N2 H2A Cl . 0.88(2) 2.58(2) 2.970(2) 108(2) yes
N2 H2A N3 3_667 0.88(2) 2.28(2) 3.058(3) 148(2) yes
N3 H3A N1 2_647 0.94(2) 2.41(2) 3.243(3) 148(2) yes
N3 H3B N2 1_565 0.90(2) 2.68(2) 3.492(3) 151(2) yes

loop_
_geom_torsion_atom_site_label_1
_geom_torsion_atom_site_label_2
_geom_torsion_atom_site_label_3
_geom_torsion_atom_site_label_4
_geom_torsion_site_symmetry_1
_geom_torsion_site_symmetry_2
_geom_torsion_site_symmetry_3
_geom_torsion_site_symmetry_4
_geom_torsion
_geom_torsion_publ_flag
C5 C1 C2 C3 . . . . 0.1(3) ?
C4 N1 C3 C2 . . . . 0.3(3) ?
C1 C2 C3 N1 . . . . -0.6(3) ?
C3 N1 C4 N2 . . . . -177.86(17) ?
C3 N1 C4 C5 . . . . 0.3(3) ?
N3 N2 C4 N1 . . . . -9.6(3) ?
N3 N2 C4 C5 . . . . 172.20(17) ?
C2 C1 C5 C4 . . . . 0.5(3) ?
C2 C1 C5 Cl . . . . -178.77(13) ?
N1 C4 C5 C1 . . . . -0.8(3) ?
N2 C4 C5 C1 . . . . 177.42(18) ?
N1 C4 C5 Cl . . . . 178.52(13) ?
N2 C4 C5 Cl . . . . -3.3(2) ?

loop_
_cod_related_entry_id
_cod_related_entry_database
_cod_related_entry_code
1 ChemSpider 483488
